data_2240056
loop_
_publ_author_name
'Vimala, G.'
'Govindaraj, J.'
'Haribabu, J.'
'Karvembu, C.'
'SubbiahPandi, A.'

_publ_section_title
;
 Crystal structure of
 (2<i>E</i>)-<i>N</i>-methyl-2-[(4-oxo-4<i>H</i>-chromen-3-yl)methylidene]hydrazinecarbothioamide
;
_journal_coeditor_code HB7287
_journal_issue 11
_journal_name_full 'Acta Crystallographica Section E'
_journal_page_first o1151
_journal_paper_doi 10.1107/S1600536814021667
_journal_volume 70
_journal_year 2014
_chemical_formula_iupac 'C12 H11 N3 O2 S'
_chemical_formula_moiety 'C12 H11 N3 O2 S'
_chemical_formula_sum 'C12 H11 N3 O2 S'
_chemical_formula_weight 261.30
_chemical_name_systematic
(2<i>E</i>)-<i>N</i>-Methyl-2-[(4-oxo-4<i>H</i>-chromen-3-yl)methylidene]hydrazinecarbothioamide
_space_group_IT_number 14
_symmetry_cell_setting monoclinic
_symmetry_space_group_name_Hall '-P 2yn'
_symmetry_space_group_name_H-M 'P 1 21/n 1'
_atom_sites_solution_hydrogens geom
_atom_sites_solution_primary direct
_atom_sites_solution_secondary difmap
_audit_creation_method SHELXL-97
_cell_angle_alpha 90.00
_cell_angle_beta 98.365(3)
_cell_angle_gamma 90.00
_cell_formula_units_Z 4
_cell_length_a 6.3702(7)
_cell_length_b 20.647(2)
_cell_length_c 9.2717(10)
_cell_measurement_temperature 293(2)
_cell_volume 1206.5(2)
_computing_cell_refinement
;
<i>SAINT</i> (Bruker, 2008)
;
_computing_data_collection
;
<i>APEX2</i> (Bruker, 2008)
;
_computing_data_reduction
;
<i>SAINT</i> (Bruker, 2008)
;
_computing_molecular_graphics
;
<i>ORTEP-3 for Windows</i> (Farrugia, 2012)
;
_computing_publication_material
;
<i>SHELXL97</i> (Sheldrick, 2008) and <i>PLATON</i> (Spek, 2009)
;
_computing_structure_refinement
;
<i>SHELXL97</i> (Sheldrick, 2008)
;
_computing_structure_solution
;
<i>SHELXS97</i> (Sheldrick, 2008)
;
_diffrn_ambient_temperature 293(2)
_diffrn_measured_fraction_theta_full 1.000
_diffrn_measured_fraction_theta_max 0.937
_diffrn_measurement_device_type 'Bruker SMART APEXII CCD'
_diffrn_measurement_method '\w and \f scans'
_diffrn_radiation_monochromator graphite
_diffrn_radiation_source 'fine-focus sealed tube'
_diffrn_radiation_type MoK\a
_diffrn_radiation_wavelength 0.71073
_diffrn_reflns_av_R_equivalents 0.0311
_diffrn_reflns_av_sigmaI/netI 0.0278
_diffrn_reflns_limit_h_max 8
_diffrn_reflns_limit_h_min -8
_diffrn_reflns_limit_k_max 28
_diffrn_reflns_limit_k_min -28
_diffrn_reflns_limit_l_max 12
_diffrn_reflns_limit_l_min -12
_diffrn_reflns_number 17429
_diffrn_reflns_theta_full 25.00
_diffrn_reflns_theta_max 30.15
_diffrn_reflns_theta_min 1.97
_exptl_absorpt_coefficient_mu 0.265
_exptl_absorpt_correction_T_max 0.948
_exptl_absorpt_correction_T_min 0.924
_exptl_absorpt_correction_type multi-scan
_exptl_absorpt_process_details
;
(<i>SADABS</i>; Bruker, 2008)
;
_exptl_crystal_colour Colourless
_exptl_crystal_density_diffrn 1.439
_exptl_crystal_density_method 'not measured'
_exptl_crystal_description Block
_exptl_crystal_F_000 544
_exptl_crystal_size_max 0.30
_exptl_crystal_size_mid 0.25
_exptl_crystal_size_min 0.20
_refine_diff_density_max 0.224
_refine_diff_density_min -0.244
_refine_ls_extinction_method none
_refine_ls_goodness_of_fit_ref 1.063
_refine_ls_hydrogen_treatment constr
_refine_ls_matrix_type full
_refine_ls_number_parameters 164
_refine_ls_number_reflns 3560
_refine_ls_number_restraints 0
_refine_ls_restrained_S_all 1.063
_refine_ls_R_factor_all 0.0769
_refine_ls_R_factor_gt 0.0427
_refine_ls_shift/su_max 0.000
_refine_ls_shift/su_mean 0.000
_refine_ls_structure_factor_coef Fsqd
_refine_ls_weighting_details 'calc w=1/[\s^2^(Fo^2^)+(0.0560P)^2^+0.3687P] where P=(Fo^2^+2Fc^2^)/3'
_refine_ls_weighting_scheme calc
_refine_ls_wR_factor_gt 0.1087
_refine_ls_wR_factor_ref 0.1313
_reflns_number_gt 2257
_reflns_number_total 3560
_reflns_threshold_expression I>2\s(I)
_cod_data_source_file hb7287sup1.cif
_cod_data_source_block I
_cod_original_sg_symbol_H-M 'P 21/n'
_cod_database_code 2240056
_cod_database_fobs_code 2240056

loop_
_symmetry_equiv_pos_as_xyz
'x, y, z'
'-x+1/2, y+1/2, -z+1/2'
'-x, -y, -z'
'x-1/2, -y-1/2, z-1/2'

loop_
_atom_site_type_symbol
_atom_site_label
_atom_site_fract_x
_atom_site_fract_y
_atom_site_fract_z
_atom_site_U_iso_or_equiv
_atom_site_adp_type
_atom_site_calc_flag
_atom_site_refinement_flags
_atom_site_occupancy
_atom_site_symmetry_multiplicity
C C1 1.1216(3) -0.01086(8) -0.30947(18) 0.0402(4) Uani d . 1 1
C C2 1.2628(3) -0.03414(11) -0.3973(2) 0.0536(5) Uani d . 1 1
H H2 1.3795 -0.0097 -0.4138 0.064 Uiso calc R 1 1
C C3 1.2268(4) -0.09395(12) -0.4591(2) 0.0615(6) Uani d . 1 1
H H3 1.3198 -0.1102 -0.5187 0.074 Uiso calc R 1 1
C C4 1.0550(4) -0.13046(11) -0.4344(2) 0.0590(6) Uani d . 1 1
H H4 1.0321 -0.1708 -0.4784 0.071 Uiso calc R 1 1
C C5 0.9167(3) -0.10774(9) -0.3453(2) 0.0485(5) Uani d . 1 1
H H5 0.8020 -0.1329 -0.3279 0.058 Uiso calc R 1 1
C C6 0.9493(3) -0.04658(8) -0.28081(17) 0.0359(4) Uani d . 1 1
C C7 0.8095(3) -0.02066(8) -0.18335(17) 0.0353(4) Uani d . 1 1
C C8 0.8552(3) 0.04523(7) -0.13502(17) 0.0336(3) Uani d . 1 1
C C9 1.0264(3) 0.07560(8) -0.1711(2) 0.0429(4) Uani d . 1 1
H H9 1.0518 0.1177 -0.1376 0.051 Uiso calc R 1 1
C C10 0.7153(3) 0.07618(8) -0.04415(18) 0.0373(4) Uani d . 1 1
H H10 0.5918 0.0552 -0.0274 0.045 Uiso calc R 1 1
C C11 0.6662(3) 0.21399(7) 0.16614(18) 0.0367(4) Uani d . 1 1
C C12 0.9249(4) 0.30201(10) 0.2112(3) 0.0619(6) Uani d . 1 1
H H12A 0.8427 0.3380 0.1689 0.093 Uiso calc R 1 1
H H12B 1.0703 0.3075 0.1976 0.093 Uiso calc R 1 1
H H12C 0.9158 0.2998 0.3136 0.093 Uiso calc R 1 1
N N1 0.7607(2) 0.13156(6) 0.01244(15) 0.0367(3) Uani d . 1 1
N N2 0.6206(2) 0.15691(6) 0.09629(16) 0.0400(3) Uani d . 1 1
H H2A 0.5048 0.1368 0.1046 0.048 Uiso calc R 1 1
N N3 0.8432(3) 0.24283(7) 0.14142(18) 0.0456(4) Uani d . 1 1
H H3A 0.9141 0.2252 0.0797 0.055 Uiso calc R 1 1
O O1 1.1633(2) 0.04988(6) -0.25169(15) 0.0482(3) Uani d . 1 1
O O2 0.6644(2) -0.05230(6) -0.14399(16) 0.0550(4) Uani d . 1 1
S S1 0.49924(9) 0.24309(2) 0.27366(6) 0.05253(18) Uani d . 1 1

loop_
_atom_site_aniso_label
_atom_site_aniso_U_11
_atom_site_aniso_U_22
_atom_site_aniso_U_33
_atom_site_aniso_U_12
_atom_site_aniso_U_13
_atom_site_aniso_U_23
C1 0.0460(10) 0.0399(9) 0.0355(9) 0.0073(7) 0.0089(7) 0.0057(7)
C2 0.0545(12) 0.0624(12) 0.0470(11) 0.0127(10) 0.0180(9) 0.0078(9)
C3 0.0724(15) 0.0678(14) 0.0469(12) 0.0299(12) 0.0167(10) 0.0005(10)
C4 0.0805(16) 0.0484(11) 0.0468(11) 0.0189(11) 0.0050(11) -0.0096(9)
C5 0.0583(12) 0.0403(9) 0.0451(10) 0.0052(8) 0.0011(9) -0.0057(8)
C6 0.0422(9) 0.0336(8) 0.0307(8) 0.0050(7) 0.0018(7) 0.0015(6)
C7 0.0365(9) 0.0348(8) 0.0339(8) -0.0016(6) 0.0024(7) -0.0008(6)
C8 0.0377(9) 0.0302(7) 0.0328(8) -0.0005(6) 0.0052(7) 0.0005(6)
C9 0.0517(11) 0.0329(8) 0.0463(10) -0.0033(7) 0.0147(8) 0.0002(7)
C10 0.0397(9) 0.0353(8) 0.0375(9) -0.0028(7) 0.0080(7) -0.0028(7)
C11 0.0430(10) 0.0274(7) 0.0401(9) 0.0026(6) 0.0072(7) 0.0012(6)
C12 0.0564(13) 0.0406(10) 0.0913(17) -0.0104(9) 0.0190(12) -0.0151(10)
N1 0.0445(8) 0.0310(7) 0.0357(7) 0.0011(6) 0.0097(6) -0.0006(5)
N2 0.0427(8) 0.0328(7) 0.0469(8) -0.0036(6) 0.0150(7) -0.0058(6)
N3 0.0500(9) 0.0330(7) 0.0578(10) -0.0036(6) 0.0213(8) -0.0072(6)
O1 0.0510(8) 0.0410(7) 0.0572(8) -0.0043(5) 0.0233(6) 0.0007(6)
O2 0.0539(8) 0.0445(7) 0.0712(10) -0.0181(6) 0.0241(7) -0.0158(6)
S1 0.0572(3) 0.0399(3) 0.0659(4) 0.0015(2) 0.0269(3) -0.0093(2)

loop_
_atom_type_symbol
_atom_type_description
_atom_type_scat_dispersion_real
_atom_type_scat_dispersion_imag
_atom_type_scat_source
C C 0.0033 0.0016 'International Tables Vol C Tables 4.2.6.8 and 6.1.1.4'
H H 0.0000 0.0000 'International Tables Vol C Tables 4.2.6.8 and 6.1.1.4'
N N 0.0061 0.0033 'International Tables Vol C Tables 4.2.6.8 and 6.1.1.4'
O O 0.0106 0.0060 'International Tables Vol C Tables 4.2.6.8 and 6.1.1.4'
S S 0.1246 0.1234 'International Tables Vol C Tables 4.2.6.8 and 6.1.1.4'

loop_
_geom_angle_atom_site_label_1
_geom_angle_atom_site_label_2
_geom_angle_atom_site_label_3
_geom_angle
O1 C1 C6 121.78(15)
O1 C1 C2 116.17(17)
C6 C1 C2 122.05(17)
C3 C2 C1 118.5(2)
C3 C2 H2 120.8
C1 C2 H2 120.8
C2 C3 C4 121.0(2)
C2 C3 H3 119.5
C4 C3 H3 119.5
C5 C4 C3 120.5(2)
C5 C4 H4 119.7
C3 C4 H4 119.7
C4 C5 C6 119.8(2)
C4 C5 H5 120.1
C6 C5 H5 120.1
C1 C6 C5 118.20(16)
C1 C6 C7 119.82(15)
C5 C6 C7 121.97(16)
O2 C7 C8 122.21(15)
O2 C7 C6 122.79(15)
C8 C7 C6 115.00(14)
C9 C8 C7 119.72(15)
C9 C8 C10 121.73(15)
C7 C8 C10 118.52(14)
O1 C9 C8 124.97(16)
O1 C9 H9 117.5
C8 C9 H9 117.5
N1 C10 C8 120.64(15)
N1 C10 H10 119.7
C8 C10 H10 119.7
N3 C11 N2 115.89(15)
N3 C11 S1 124.97(13)
N2 C11 S1 119.14(13)
N3 C12 H12A 109.5
N3 C12 H12B 109.5
H12A C12 H12B 109.5
N3 C12 H12C 109.5
H12A C12 H12C 109.5
H12B C12 H12C 109.5
C10 N1 N2 116.71(14)
C11 N2 N1 119.45(14)
C11 N2 H2A 120.3
N1 N2 H2A 120.3
C11 N3 C12 124.28(16)
C11 N3 H3A 117.9
C12 N3 H3A 117.9
C9 O1 C1 118.35(14)

loop_
_geom_bond_atom_site_label_1
_geom_bond_atom_site_label_2
_geom_bond_distance
C1 O1 1.374(2)
C1 C6 1.380(2)
C1 C2 1.384(3)
C2 C3 1.367(3)
C2 H2 0.9300
C3 C4 1.375(3)
C3 H3 0.9300
C4 C5 1.375(3)
C4 H4 0.9300
C5 C6 1.400(2)
C5 H5 0.9300
C6 C7 1.459(2)
C7 O2 1.230(2)
C7 C8 1.449(2)
C8 C9 1.342(2)
C8 C10 1.460(2)
C9 O1 1.338(2)
C9 H9 0.9300
C10 N1 1.274(2)
C10 H10 0.9300
C11 N3 1.324(2)
C11 N2 1.356(2)
C11 S1 1.6715(17)
C12 N3 1.444(2)
C12 H12A 0.9600
C12 H12B 0.9600
C12 H12C 0.9600
N1 N2 1.3695(18)
N2 H2A 0.8600
N3 H3A 0.8600

loop_
_geom_hbond_atom_site_label_D
_geom_hbond_atom_site_label_H
_geom_hbond_atom_site_label_A
_geom_hbond_site_symmetry_A
_geom_hbond_distance_DH
_geom_hbond_distance_HA
_geom_hbond_distance_DA
_geom_hbond_angle_DHA
N2 H2A O2 3_655.01 0.86 2.11 2.897(2) 152
C10 H10 O2 3_655.01 0.93 2.44 3.219(2) 141

loop_
_geom_torsion_atom_site_label_1
_geom_torsion_atom_site_label_2
_geom_torsion_atom_site_label_3
_geom_torsion_atom_site_label_4
_geom_torsion
O1 C1 C2 C3 -179.09(17)
C6 C1 C2 C3 1.2(3)
C1 C2 C3 C4 -0.3(3)
C2 C3 C4 C5 -0.8(3)
C3 C4 C5 C6 0.9(3)
O1 C1 C6 C5 179.29(15)
C2 C1 C6 C5 -1.0(3)
O1 C1 C6 C7 -1.8(2)
C2 C1 C6 C7 177.85(16)
C4 C5 C6 C1 -0.1(3)
C4 C5 C6 C7 -178.91(17)
C1 C6 C7 O2 -173.71(17)
C5 C6 C7 O2 5.1(3)
C1 C6 C7 C8 5.8(2)
C5 C6 C7 C8 -175.36(16)
O2 C7 C8 C9 174.28(17)
C6 C7 C8 C9 -5.2(2)
O2 C7 C8 C10 -4.0(2)
C6 C7 C8 C10 176.46(14)
C7 C8 C9 O1 0.6(3)
C10 C8 C9 O1 178.80(16)
C9 C8 C10 N1 -5.1(3)
C7 C8 C10 N1 173.16(15)
C8 C10 N1 N2 -179.90(14)
N3 C11 N2 N1 3.0(2)
S1 C11 N2 N1 -177.53(12)
C10 N1 N2 C11 176.29(15)
N2 C11 N3 C12 -176.58(18)
S1 C11 N3 C12 4.0(3)
C8 C9 O1 C1 3.8(3)
C6 C1 O1 C9 -3.1(2)
C2 C1 O1 C9 177.22(16)
